data_4077850
loop_
_publ_author_name
'Calvo, Beatriz'
'Mac\'ias, Ram\'on'
'Cunchillos, Carmen'
'Lahoz, Fernando J.'
'Oro, Luis A.'

_publ_section_title
;
 Br\/onsted Acid/Base Driven Chemistry with Rhodathiaboranes: A Labile
 {SB9H9}--Thiadecaborane Fragment System
;
_journal_issue 7
_journal_name_full Organometallics
_journal_page_first 2526
_journal_paper_doi 10.1021/om200707m
_journal_volume 31
_journal_year 2012
_chemical_formula_moiety 'C24 H29 B9 Cl N O P Rh S'
_chemical_formula_sum 'C24 H29 B9 Cl N O P Rh S'
_chemical_formula_weight 646.16
_chemical_name_systematic
; 
 ? 
;
_space_group_IT_number 2
_symmetry_cell_setting triclinic
_symmetry_space_group_name_Hall '-P 1'
_symmetry_space_group_name_H-M 'P -1'
_atom_sites_solution_hydrogens geom
_atom_sites_solution_primary direct
_atom_sites_solution_secondary difmap
_audit_creation_method SHELXL-97
_cell_angle_alpha 107.9610(10)
_cell_angle_beta 91.7510(10)
_cell_angle_gamma 92.1850(10)
_cell_formula_units_Z 2
_cell_length_a 10.5846(7)
_cell_length_b 10.7947(7)
_cell_length_c 13.1623(8)
_cell_measurement_reflns_used 310
_cell_measurement_temperature 100(2)
_cell_measurement_theta_max 29.238
_cell_measurement_theta_min 2.467
_cell_volume 1428.15(16)
_computing_cell_refinement 'APEX2 v. 2009.7 (Bruker AXS, 2008)'
_computing_data_collection 'APEX2 v. 2009.7 (Bruker AXS, 2008)'
_computing_data_reduction 'APEX2 v. 2009.7 (Bruker AXS, 2008)'
_computing_molecular_graphics ORTEP
_computing_publication_material 'SHELXL-97 (Sheldrick, 1997)'
_computing_structure_refinement 'SHELXL-97 (Sheldrick, 1997)'
_computing_structure_solution 'SHELXS-97 (Sheldrick, 1990)'
_diffrn_ambient_temperature 100(2)
_diffrn_detector_area_resol_mean 8.26
_diffrn_measured_fraction_theta_full 0.990
_diffrn_measured_fraction_theta_max 0.905
_diffrn_measurement_device_type 'Bruker SMART APEX CCD system'
_diffrn_measurement_method '\w rotations with narrow frames'
_diffrn_radiation_monochromator graphite
_diffrn_radiation_source 'fine-focus sealed tube'
_diffrn_radiation_type MoK\a
_diffrn_radiation_wavelength 0.71073
_diffrn_reflns_av_R_equivalents 0.0251
_diffrn_reflns_av_sigmaI/netI 0.0377
_diffrn_reflns_limit_h_max 14
_diffrn_reflns_limit_h_min -14
_diffrn_reflns_limit_k_max 14
_diffrn_reflns_limit_k_min -14
_diffrn_reflns_limit_l_max 17
_diffrn_reflns_limit_l_min -17
_diffrn_reflns_number 15643
_diffrn_reflns_theta_full 28.00
_diffrn_reflns_theta_max 29.54
_diffrn_reflns_theta_min 1.63
_exptl_absorpt_coefficient_mu 0.842
_exptl_absorpt_correction_T_max 0.9394
_exptl_absorpt_correction_T_min 0.8049
_exptl_absorpt_correction_type multi-scan
_exptl_absorpt_process_details
; 
 Multi-scan correction included in APEX2 package (Bruker AXS, 2008)
;
_exptl_crystal_colour yellow
_exptl_crystal_density_diffrn 1.503
_exptl_crystal_density_method 'not measured'
_exptl_crystal_description prism
_exptl_crystal_F_000 652
_exptl_crystal_size_max 0.231
_exptl_crystal_size_mid 0.201
_exptl_crystal_size_min 0.122
_refine_diff_density_max 0.966
_refine_diff_density_min -0.726
_refine_diff_density_rms 0.082
_refine_ls_extinction_method none
_refine_ls_goodness_of_fit_ref 1.004
_refine_ls_hydrogen_treatment mixed
_refine_ls_matrix_type full
_refine_ls_number_parameters 513
_refine_ls_number_reflns 7217
_refine_ls_number_restraints 0
_refine_ls_restrained_S_all 1.004
_refine_ls_R_factor_all 0.0419
_refine_ls_R_factor_gt 0.0320
_refine_ls_shift/su_max 0.014
_refine_ls_shift/su_mean 0.001
_refine_ls_structure_factor_coef Fsqd
_refine_ls_weighting_details 'calc w=1/[\s^2^(Fo^2^)+(0.0381P)^2^+1.0726P] where P=(Fo^2^+2Fc^2^)/3'
_refine_ls_weighting_scheme calc
_refine_ls_wR_factor_gt 0.0733
_refine_ls_wR_factor_ref 0.0780
_reflns_number_gt 6194
_reflns_number_total 7217
_reflns_threshold_expression >2sigma(I)
_cod_data_source_file om200707m_si_001.cif
_cod_data_source_block compound_5
_cod_original_sg_symbol_H-M P-1
_cod_database_code 4077850

loop_
_symmetry_equiv_pos_as_xyz
'x, y, z'
'-x, -y, -z'

loop_
_atom_site_label
_atom_site_type_symbol
_atom_site_fract_x
_atom_site_fract_y
_atom_site_fract_z
_atom_site_U_iso_or_equiv
_atom_site_adp_type
_atom_site_occupancy
_atom_site_symmetry_multiplicity
_atom_site_calc_flag
_atom_site_refinement_flags
_atom_site_disorder_assembly
_atom_site_disorder_group
Rh8 Rh 0.189554(16) 0.272682(17) 0.287011(13) 0.01659(6) Uani 1 1 d . . .
Cl1A Cl 0.18224(8) 0.05400(8) 0.16061(6) 0.0252(2) Uani 0.745(2) 1 d P A .
S7A S 0.38258(14) 0.22213(13) 0.36366(11) 0.0198(3) Uani 0.745(2) 1 d P A .
P1 P 0.29651(6) 0.36243(6) 0.16467(4) 0.01971(12) Uani 1 1 d . A .
O1A O -0.0415(3) 0.3948(3) 0.2395(3) 0.0318(6) Uani 0.745(2) 1 d P . .
N1 N -0.05416(18) 0.15276(19) 0.37229(15) 0.0197(4) Uani 1 1 d . . .
C1A C 0.0476(3) 0.3476(3) 0.2546(3) 0.0212(6) Uani 0.745(2) 1 d P A .
C2 C -0.0807(2) 0.0348(3) 0.29910(19) 0.0243(5) Uani 1 1 d . A .
H2 H -0.012(3) -0.010(3) 0.269(2) 0.026(7) Uiso 1 1 d . . .
C3 C -0.2045(3) -0.0120(3) 0.2698(2) 0.0296(5) Uani 1 1 d . . .
H3 H -0.215(3) -0.084(3) 0.221(2) 0.025(7) Uiso 1 1 d . . .
C4 C -0.3018(3) 0.0627(3) 0.3183(2) 0.0349(6) Uani 1 1 d . A .
H4 H -0.393(3) 0.026(3) 0.299(3) 0.046(9) Uiso 1 1 d . . .
C5 C -0.2740(3) 0.1827(3) 0.3928(3) 0.0365(6) Uani 1 1 d . . .
H5 H -0.333(3) 0.236(4) 0.424(3) 0.053(10) Uiso 1 1 d . . .
C6 C -0.1503(2) 0.2257(3) 0.4181(2) 0.0287(5) Uani 1 1 d . A .
H6 H -0.128(3) 0.302(3) 0.465(3) 0.040(9) Uiso 1 1 d . . .
C7 C 0.3350(2) 0.5375(2) 0.21521(18) 0.0214(5) Uani 1 1 d . . .
C8 C 0.2504(3) 0.6182(2) 0.2806(2) 0.0263(5) Uani 1 1 d . A .
H8 H 0.185(3) 0.584(3) 0.305(2) 0.038(9) Uiso 1 1 d . . .
C9 C 0.2696(3) 0.7523(3) 0.3107(2) 0.0340(6) Uani 1 1 d . . .
H9 H 0.212(3) 0.804(3) 0.350(2) 0.031(8) Uiso 1 1 d . . .
C10 C 0.3748(3) 0.8074(3) 0.2777(2) 0.0375(7) Uani 1 1 d . A .
H10 H 0.381(3) 0.891(3) 0.294(3) 0.044(9) Uiso 1 1 d . . .
C11 C 0.4609(3) 0.7284(3) 0.2152(2) 0.0322(6) Uani 1 1 d . . .
H11 H 0.528(3) 0.766(3) 0.192(2) 0.040(9) Uiso 1 1 d . . .
C12 C 0.4416(3) 0.5948(3) 0.1836(2) 0.0276(5) Uani 1 1 d . A .
H12 H 0.501(3) 0.537(3) 0.136(2) 0.036(8) Uiso 1 1 d . . .
C13 C 0.4464(2) 0.2908(2) 0.12218(18) 0.0232(5) Uani 1 1 d . . .
C14 C 0.5534(2) 0.3289(3) 0.1904(2) 0.0274(5) Uani 1 1 d . A .
H14 H 0.551(3) 0.393(3) 0.257(2) 0.028(7) Uiso 1 1 d . . .
C15 C 0.6680(3) 0.2741(3) 0.1604(2) 0.0334(6) Uani 1 1 d . . .
H15 H 0.743(3) 0.305(3) 0.206(3) 0.047(10) Uiso 1 1 d . . .
C16 C 0.6765(3) 0.1796(3) 0.0622(2) 0.0376(7) Uani 1 1 d . A .
H16 H 0.754(3) 0.146(3) 0.046(2) 0.037(8) Uiso 1 1 d . . .
C17 C 0.5704(3) 0.1391(3) -0.0048(2) 0.0405(7) Uani 1 1 d . . .
H17 H 0.571(3) 0.070(3) -0.073(2) 0.039(8) Uiso 1 1 d . . .
C18 C 0.4546(3) 0.1939(3) 0.0245(2) 0.0320(6) Uani 1 1 d . A .
H18 H 0.384(3) 0.167(3) -0.021(2) 0.027(7) Uiso 1 1 d . . .
C19 C 0.2052(2) 0.3477(2) 0.04045(18) 0.0240(5) Uani 1 1 d . . .
C20 C 0.2455(3) 0.4164(3) -0.0268(2) 0.0308(6) Uani 1 1 d . A .
H20 H 0.319(3) 0.476(3) -0.007(3) 0.046(9) Uiso 1 1 d . . .
C21 C 0.1747(3) 0.4109(3) -0.1187(2) 0.0367(6) Uani 1 1 d . . .
H21 H 0.202(3) 0.458(4) -0.158(3) 0.058(11) Uiso 1 1 d . . .
C22 C 0.0627(3) 0.3381(3) -0.1433(2) 0.0350(6) Uani 1 1 d . A .
H22 H 0.013(3) 0.337(3) -0.203(3) 0.037(8) Uiso 1 1 d . . .
C23 C 0.0244(4) 0.2661(4) -0.0789(2) 0.0554(10) Uani 1 1 d . . .
H23 H -0.046(4) 0.221(4) -0.093(3) 0.071(13) Uiso 1 1 d . . .
C24 C 0.0966(3) 0.2685(4) 0.0119(2) 0.0524(10) Uani 1 1 d . A .
H24 H 0.070(3) 0.215(4) 0.055(3) 0.057(11) Uiso 1 1 d . . .
B9 B 0.0847(2) 0.2034(2) 0.4035(2) 0.0184(5) Uani 1 1 d . A .
H910 H 0.159(4) 0.108(4) 0.384(3) 0.069(12) Uiso 1 1 d . . .
B4A B 0.1378(3) 0.3733(3) 0.4537(3) 0.0200(7) Uani 0.745(2) 1 d P A .
H4B H 0.073(4) 0.445(4) 0.458(3) 0.030(10) Uiso 0.745(2) 1 d P . .
B3A B 0.3001(17) 0.399(2) 0.4283(13) 0.046(6) Uani 0.745(2) 1 d P A .
H3AB H 0.351(4) 0.475(4) 0.427(3) 0.024(10) Uiso 0.745(2) 1 d P . .
B10 B 0.1729(3) 0.1218(3) 0.4839(2) 0.0252(6) Uani 1 1 d . . .
H10B H 0.130(3) 0.042(3) 0.502(2) 0.027(7) Uiso 1 1 d . . .
B1 B 0.2493(3) 0.3987(3) 0.5597(2) 0.0253(6) Uani 1 1 d . . .
H1B H 0.261(3) 0.487(3) 0.621(2) 0.027(7) Uiso 1 1 d . . .
B6 B 0.2702(3) 0.2438(3) 0.5779(2) 0.0291(6) Uani 1 1 d . A .
H6B H 0.285(3) 0.232(3) 0.656(2) 0.035(8) Uiso 1 1 d . . .
B2 B 0.3885(3) 0.3131(3) 0.5186(2) 0.0248(5) Uani 1 1 d . A .
H2B H 0.483(3) 0.348(3) 0.552(2) 0.031(8) Uiso 1 1 d . . .
B5 B 0.1179(3) 0.2818(3) 0.5418(2) 0.0270(6) Uani 1 1 d . A .
H5B H 0.046(3) 0.298(3) 0.593(2) 0.038(8) Uiso 1 1 d . . .
B11 B 0.3417(3) 0.1403(3) 0.4676(2) 0.0267(6) Uani 1 1 d . A .
H11B H 0.415(3) 0.072(3) 0.473(2) 0.037(8) Uiso 1 1 d . . .
Cl1B Cl -0.0018(3) 0.4043(3) 0.2909(2) 0.0220(6) Uani 0.255(2) 1 d P A 2
S7B S 0.3038(7) 0.4130(11) 0.4294(4) 0.0144(12) Uani 0.255(2) 1 d P A 2
O1B O 0.1109(8) 0.0357(7) 0.0909(6) 0.0355(19) Uani 0.255(2) 1 d P A 2
C1B C 0.1349(9) 0.1265(9) 0.1617(7) 0.0200(18) Uani 0.255(2) 1 d P A 2
B3B B 0.3518(18) 0.219(2) 0.3639(19) 0.020(5) Uiso 0.255(2) 1 d P A 2
B4B B 0.2147(10) 0.1119(10) 0.3528(8) 0.020(2) Uiso 0.255(2) 1 d P A 2

loop_
_atom_site_aniso_label
_atom_site_aniso_U_11
_atom_site_aniso_U_22
_atom_site_aniso_U_33
_atom_site_aniso_U_23
_atom_site_aniso_U_13
_atom_site_aniso_U_12
Rh8 0.01634(9) 0.01717(9) 0.01790(9) 0.00715(6) 0.00571(6) 0.00252(6)
Cl1A 0.0293(5) 0.0203(4) 0.0229(4) 0.0017(3) 0.0087(3) 0.0003(3)
S7A 0.0140(6) 0.0257(5) 0.0210(5) 0.0088(3) 0.0034(5) 0.0023(5)
P1 0.0236(3) 0.0190(3) 0.0164(3) 0.0052(2) 0.0051(2) -0.0020(2)
O1A 0.0240(14) 0.0397(16) 0.0373(16) 0.0193(14) 0.0022(13) 0.0084(12)
N1 0.0180(9) 0.0240(10) 0.0207(9) 0.0116(8) 0.0048(7) 0.0017(7)
C1A 0.0220(16) 0.0215(16) 0.0208(15) 0.0075(13) 0.0059(14) -0.0008(14)
C2 0.0210(12) 0.0303(13) 0.0222(11) 0.0090(10) 0.0035(9) 0.0002(10)
C3 0.0281(14) 0.0318(14) 0.0298(13) 0.0120(11) -0.0018(10) -0.0057(11)
C4 0.0189(13) 0.0454(17) 0.0453(16) 0.0222(13) 0.0002(11) -0.0045(11)
C5 0.0216(13) 0.0426(16) 0.0481(17) 0.0170(14) 0.0097(12) 0.0064(12)
C6 0.0250(13) 0.0287(13) 0.0325(13) 0.0086(11) 0.0088(10) 0.0034(10)
C7 0.0266(12) 0.0199(11) 0.0192(10) 0.0084(9) 0.0010(9) -0.0027(9)
C8 0.0285(13) 0.0244(12) 0.0263(12) 0.0084(10) 0.0047(10) -0.0002(10)
C9 0.0430(16) 0.0242(13) 0.0325(14) 0.0043(11) 0.0113(12) 0.0043(11)
C10 0.0546(19) 0.0191(13) 0.0381(15) 0.0082(11) 0.0063(13) -0.0054(12)
C11 0.0358(15) 0.0298(13) 0.0333(14) 0.0140(11) 0.0072(11) -0.0089(11)
C12 0.0316(14) 0.0264(12) 0.0257(12) 0.0089(10) 0.0094(10) -0.0011(10)
C13 0.0286(13) 0.0227(11) 0.0204(11) 0.0088(9) 0.0095(9) 0.0017(9)
C14 0.0258(13) 0.0306(13) 0.0250(12) 0.0071(10) 0.0075(10) -0.0006(10)
C15 0.0263(14) 0.0409(16) 0.0364(14) 0.0164(12) 0.0076(11) 0.0019(11)
C16 0.0373(16) 0.0423(16) 0.0391(15) 0.0183(13) 0.0167(13) 0.0160(13)
C17 0.058(2) 0.0366(16) 0.0265(13) 0.0057(12) 0.0154(13) 0.0215(14)
C18 0.0408(16) 0.0315(14) 0.0232(12) 0.0070(11) 0.0049(11) 0.0067(12)
C19 0.0274(12) 0.0259(12) 0.0176(10) 0.0048(9) 0.0038(9) 0.0000(9)
C20 0.0252(13) 0.0413(15) 0.0330(13) 0.0225(12) -0.0006(11) -0.0036(11)
C21 0.0386(16) 0.0441(17) 0.0353(15) 0.0245(13) -0.0022(12) -0.0003(13)
C22 0.0363(15) 0.0441(16) 0.0216(12) 0.0063(11) -0.0032(11) 0.0015(12)
C23 0.050(2) 0.082(3) 0.0283(15) 0.0147(16) -0.0087(14) -0.0377(19)
C24 0.059(2) 0.073(2) 0.0233(14) 0.0183(15) -0.0066(13) -0.0400(18)
B9 0.0168(12) 0.0207(12) 0.0188(11) 0.0073(10) 0.0056(9) 0.0026(9)
B4A 0.0206(17) 0.0174(16) 0.0195(16) 0.0016(13) 0.0024(13) 0.0030(13)
B3A 0.042(8) 0.031(6) 0.056(8) 0.002(4) 0.007(5) -0.010(4)
B10 0.0269(14) 0.0298(14) 0.0211(12) 0.0124(11) -0.0018(10) -0.0071(11)
B1 0.0259(14) 0.0286(14) 0.0182(12) 0.0029(11) 0.0013(10) -0.0036(11)
B6 0.0277(15) 0.0396(16) 0.0195(13) 0.0099(12) 0.0005(11) -0.0088(12)
B2 0.0238(14) 0.0288(14) 0.0214(12) 0.0072(11) 0.0025(10) 0.0001(11)
B5 0.0305(15) 0.0318(15) 0.0153(11) 0.0030(11) 0.0063(11) -0.0058(12)
B11 0.0296(15) 0.0268(14) 0.0235(13) 0.0082(11) 0.0007(11) -0.0029(11)
Cl1B 0.0184(12) 0.0236(12) 0.0271(14) 0.0115(11) 0.0056(11) 0.0056(10)
S7B 0.010(2) 0.019(2) 0.010(2) -0.0011(14) 0.0000(15) -0.0036(16)
O1B 0.051(5) 0.024(4) 0.024(4) -0.002(3) 0.004(4) -0.004(3)
C1B 0.028(5) 0.010(4) 0.020(4) 0.001(3) 0.009(4) 0.010(4)

loop_
_atom_type_symbol
_atom_type_description
_atom_type_scat_dispersion_real
_atom_type_scat_dispersion_imag
_atom_type_scat_source
C C 0.0033 0.0016 'International Tables Vol C Tables 4.2.6.8 and 6.1.1.4'
H H 0.0000 0.0000 'International Tables Vol C Tables 4.2.6.8 and 6.1.1.4'
N N 0.0061 0.0033 'International Tables Vol C Tables 4.2.6.8 and 6.1.1.4'
O O 0.0106 0.0060 'International Tables Vol C Tables 4.2.6.8 and 6.1.1.4'
B B 0.0013 0.0007 'International Tables Vol C Tables 4.2.6.8 and 6.1.1.4'
P P 0.1023 0.0942 'International Tables Vol C Tables 4.2.6.8 and 6.1.1.4'
S S 0.1246 0.1234 'International Tables Vol C Tables 4.2.6.8 and 6.1.1.4'
Cl Cl 0.1484 0.1585 'International Tables Vol C Tables 4.2.6.8 and 6.1.1.4'
Rh Rh -1.1178 0.9187 'International Tables Vol C Tables 4.2.6.8 and 6.1.1.4'

loop_
_geom_angle_atom_site_label_1
_geom_angle_atom_site_label_2
_geom_angle_atom_site_label_3
_geom_angle
C1A Rh8 C1B 84.5(3)
C1A Rh8 B3B 165.7(6)
C1B Rh8 B3B 108.8(7)
C1A Rh8 B4B 132.0(3)
C1B Rh8 B4B 80.6(4)
B3B Rh8 B4B 48.8(6)
C1A Rh8 B3A 113.1(5)
C1B Rh8 B3A 162.4(6)
B3B Rh8 B3A 53.8(8)
B4B Rh8 B3A 87.6(6)
C1A Rh8 B9 90.35(12)
C1B Rh8 B9 96.0(3)
B3B Rh8 B9 83.1(6)
B4B Rh8 B9 46.9(3)
B3A Rh8 B9 85.1(5)
C1A Rh8 B4A 82.46(14)
C1B Rh8 B4A 141.4(3)
B3B Rh8 B4A 83.8(6)
B4B Rh8 B4A 81.7(3)
B3A Rh8 B4A 47.6(5)
B9 Rh8 B4A 48.11(11)
C1A Rh8 S7B 111.1(2)
C1B Rh8 S7B 164.1(3)
B3B Rh8 S7B 56.2(6)
B4B Rh8 S7B 90.8(4)
B3A Rh8 S7B 3.2(7)
B9 Rh8 S7B 87.5(2)
B4A Rh8 S7B 48.5(2)
C1A Rh8 S7A 166.38(11)
C1B Rh8 S7A 109.2(3)
B3B Rh8 S7A 5.3(6)
B4B Rh8 S7A 53.5(3)
B3A Rh8 S7A 53.3(5)
B9 Rh8 S7A 88.35(7)
B4A Rh8 S7A 86.60(10)
S7B Rh8 S7A 55.4(2)
C1A Rh8 P1 86.64(10)
C1B Rh8 P1 86.3(3)
B3B Rh8 P1 99.2(6)
B4B Rh8 P1 136.9(3)
B3A Rh8 P1 93.6(5)
B9 Rh8 P1 175.98(7)
B4A Rh8 P1 128.67(9)
S7B Rh8 P1 91.1(2)
S7A Rh8 P1 93.95(4)
C1A Rh8 Cl1A 105.49(11)
C1B Rh8 Cl1A 21.5(3)
B3B Rh8 Cl1A 87.4(6)
B4B Rh8 Cl1A 63.0(3)
B3A Rh8 Cl1A 141.2(5)
B9 Rh8 Cl1A 91.30(7)
B4A Rh8 Cl1A 139.16(9)
S7B Rh8 Cl1A 143.4(2)
S7A Rh8 Cl1A 88.09(4)
P1 Rh8 Cl1A 92.08(2)
C1A Rh8 Cl1B 14.05(12)
C1B Rh8 Cl1B 97.0(3)
B3B Rh8 Cl1B 151.7(6)
B4B Rh8 Cl1B 128.4(3)
B3A Rh8 Cl1B 100.5(5)
B9 Rh8 Cl1B 82.75(9)
B4A Rh8 Cl1B 68.61(11)
S7B Rh8 Cl1B 98.8(2)
S7A Rh8 Cl1B 153.13(8)
P1 Rh8 Cl1B 93.75(6)
Cl1A Rh8 Cl1B 117.29(7)
B11 S7A B2 56.16(13)
B11 S7A B3A 99.8(5)
B2 S7A B3A 57.8(5)
B11 S7A Rh8 108.83(11)
B2 S7A Rh8 108.23(10)
B3A S7A Rh8 58.5(5)
C13 P1 C7 104.47(11)
C13 P1 C19 105.10(11)
C7 P1 C19 101.80(11)
C13 P1 Rh8 114.30(8)
C7 P1 Rh8 115.05(7)
C19 P1 Rh8 114.69(8)
C6 N1 C2 119.3(2)
C6 N1 B9 120.4(2)
C2 N1 B9 120.36(19)
O1A C1A Rh8 176.8(3)
N1 C2 C3 121.2(2)
N1 C2 H2 115.5(18)
C3 C2 H2 123.3(18)
C4 C3 C2 119.0(3)
C4 C3 H3 124(2)
C2 C3 H3 117(2)
C5 C4 C3 119.5(3)
C5 C4 H4 121.4(19)
C3 C4 H4 119.1(19)
C6 C5 C4 119.5(3)
C6 C5 H5 118(2)
C4 C5 H5 123(2)
N1 C6 C5 121.6(3)
N1 C6 H6 116(2)
C5 C6 H6 122(2)
C8 C7 C12 118.7(2)
C8 C7 P1 118.97(18)
C12 C7 P1 122.11(18)
C9 C8 C7 120.5(2)
C9 C8 H8 119(2)
C7 C8 H8 120(2)
C8 C9 C10 120.0(3)
C8 C9 H9 120.1(19)
C10 C9 H9 119.8(19)
C11 C10 C9 120.0(3)
C11 C10 H10 122(2)
C9 C10 H10 118(2)
C12 C11 C10 120.4(3)
C12 C11 H11 121(2)
C10 C11 H11 119(2)
C11 C12 C7 120.4(2)
C11 C12 H12 120.8(18)
C7 C12 H12 118.7(18)
C14 C13 C18 119.3(2)
C14 C13 P1 119.53(18)
C18 C13 P1 121.1(2)
C15 C14 C13 120.5(2)
C15 C14 H14 118.3(18)
C13 C14 H14 121.2(18)
C14 C15 C16 120.1(3)
C14 C15 H15 120(2)
C16 C15 H15 119(2)
C17 C16 C15 119.9(3)
C17 C16 H16 123(2)
C15 C16 H16 117(2)
C16 C17 C18 120.5(3)
C16 C17 H17 122.9(18)
C18 C17 H17 116.5(19)
C13 C18 C17 119.7(3)
C13 C18 H18 120.3(18)
C17 C18 H18 120.0(18)
C24 C19 C20 118.8(2)
C24 C19 P1 121.1(2)
C20 C19 P1 120.07(19)
C19 C20 C21 120.9(3)
C19 C20 H20 121(2)
C21 C20 H20 118(2)
C22 C21 C20 120.0(3)
C22 C21 H21 122(2)
C20 C21 H21 118(2)
C21 C22 C23 119.4(3)
C21 C22 H22 120(2)
C23 C22 H22 120(2)
C22 C23 C24 120.9(3)
C22 C23 H23 121(3)
C24 C23 H23 118(3)
C19 C24 C23 119.9(3)
C19 C24 H24 120(2)
C23 C24 H24 120(2)
N1 B9 B4B 123.3(4)
N1 B9 B5 115.32(18)
B4B B9 B5 107.6(4)
N1 B9 B4A 125.0(2)
B4B B9 B4A 108.2(4)
B5 B9 B4A 58.62(17)
N1 B9 B10 115.78(18)
B4B B9 B10 59.1(4)
B5 B9 B10 59.50(16)
B4A B9 B10 105.71(19)
N1 B9 Rh8 117.19(15)
B4B B9 Rh8 65.8(4)
B5 B9 Rh8 118.64(16)
B4A B9 Rh8 66.26(13)
B10 B9 Rh8 117.82(15)
N1 B9 H910 110.9(18)
B5 B9 H910 101.9(18)
B4A B9 H910 124.0(18)
Rh8 B9 H910 87.2(19)
B1 B4A B5 61.95(18)
B1 B4A B3A 62.3(5)
B5 B4A B3A 113.0(6)
B1 B4A B9 110.5(2)
B5 B4A B9 59.70(16)
B3A B4A B9 112.5(7)
B1 B4A Rh8 120.3(2)
B5 B4A Rh8 119.02(19)
B3A B4A Rh8 65.8(6)
B9 B4A Rh8 65.63(13)
B1 B4A H4B 118(2)
B5 B4A H4B 116(2)
B3A B4A H4B 121(2)
B9 B4A H4B 119(2)
Rh8 B4A H4B 113(2)
B4A B3A B1 57.8(6)
B4A B3A B2 102.4(9)
B1 B3A B2 55.9(5)
B4A B3A S7A 110.4(11)
B1 B3A S7A 105.4(10)
B2 B3A S7A 58.4(6)
B4A B3A Rh8 66.6(6)
B1 B3A Rh8 117.3(10)
B2 B3A Rh8 117.0(10)
S7A B3A Rh8 68.3(6)
B4A B3A H3AB 134(3)
B1 B3A H3AB 116(3)
B2 B3A H3AB 109(3)
S7A B3A H3AB 115(3)
Rh8 B3A H3AB 123(3)
B4B B10 B6 109.8(4)
B4B B10 B5 106.3(4)
B6 B10 B5 59.44(17)
B4B B10 B11 65.3(4)
B6 B10 B11 58.31(16)
B5 B10 B11 107.0(2)
B4B B10 B9 58.3(4)
B6 B10 B9 106.8(2)
B5 B10 B9 58.72(15)
B11 B10 B9 110.15(19)
B6 B10 H910 125.5(19)
B5 B10 H910 101.3(18)
B11 B10 H910 86.4(18)
B4B B10 H10B 122.2(16)
B6 B10 H10B 122.4(15)
B5 B10 H10B 120.0(15)
B11 B10 H10B 123.4(15)
B9 B10 H10B 120.1(15)
H910 B10 H10B 111(2)
B4A B1 B2 111.8(2)
B4A B1 B6 106.6(2)
B2 B1 B6 59.11(16)
B4A B1 B5 59.18(18)
B2 B1 B5 108.6(2)
B6 B1 B5 59.02(17)
B4A B1 B3A 60.0(6)
B2 B1 B3A 65.7(6)
B6 B1 B3A 110.8(7)
B5 B1 B3A 108.9(6)
B4A B1 S7B 61.4(3)
B2 B1 S7B 67.6(3)
B6 B1 S7B 114.7(4)
B5 B1 S7B 112.3(3)
B4A B1 H1B 122.4(15)
B2 B1 H1B 116.8(15)
B6 B1 H1B 123.8(15)
B5 B1 H1B 125.2(15)
B3A B1 H1B 116.5(17)
S7B B1 H1B 112.1(16)
B11 B6 B2 62.55(16)
B11 B6 B5 111.1(2)
B2 B6 B5 111.3(2)
B11 B6 B10 62.11(17)
B2 B6 B10 113.2(2)
B5 B6 B10 60.68(17)
B11 B6 B1 110.4(2)
B2 B6 B1 60.34(16)
B5 B6 B1 61.04(17)
B10 B6 B1 110.3(2)
B11 B6 H6B 120.0(16)
B2 B6 H6B 121.8(16)
B5 B6 H6B 118.0(16)
B10 B6 H6B 116.7(16)
B1 B6 H6B 122.3(16)
B6 B2 B1 60.55(17)
B6 B2 B11 58.55(17)
B1 B2 B11 107.3(2)
B6 B2 B3A 106.2(6)
B1 B2 B3A 58.4(5)
B11 B2 B3A 107.2(6)
B6 B2 S7A 109.23(18)
B1 B2 S7A 112.10(17)
B11 B2 S7A 59.87(13)
B3A B2 S7A 63.9(5)
B6 B2 B3B 101.5(6)
B1 B2 B3B 103.9(6)
B11 B2 B3B 56.7(7)
B3A B2 B3B 60.0(8)
B6 B2 S7B 108.4(3)
B1 B2 S7B 58.5(2)
B11 B2 S7B 110.8(3)
S7A B2 S7B 66.1(2)
B3B B2 S7B 62.7(7)
B6 B2 H2B 126.6(15)
B1 B2 H2B 124.3(15)
B11 B2 H2B 122.3(15)
B3A B2 H2B 120.3(16)
S7A B2 H2B 113.7(15)
B3B B2 H2B 123.1(16)
S7B B2 H2B 117.0(15)
B4A B5 B6 107.1(2)
B4A B5 B9 61.68(17)
B6 B5 B9 109.6(2)
B4A B5 B10 109.9(2)
B6 B5 B10 59.88(17)
B9 B5 B10 61.78(15)
B4A B5 B1 58.86(17)
B6 B5 B1 59.94(17)
B9 B5 B1 109.63(19)
B10 B5 B1 108.8(2)
B4A B5 H5B 121.0(18)
B6 B5 H5B 122.6(17)
B9 B5 H5B 119.3(17)
B10 B5 H5B 121.0(18)
B1 B5 H5B 121.6(17)
B6 B11 B10 59.58(16)
B6 B11 B2 58.90(16)
B10 B11 B2 108.2(2)
B6 B11 B3B 109.1(7)
B10 B11 B3B 104.2(6)
B2 B11 B3B 66.4(7)
B6 B11 S7A 112.96(19)
B10 B11 S7A 113.95(18)
B2 B11 S7A 63.98(13)
B6 B11 B4B 103.5(4)
B10 B11 B4B 56.1(3)
B2 B11 B4B 109.3(4)
B3B B11 B4B 56.9(7)
S7A B11 B4B 65.6(3)
B6 B11 H11B 124.2(15)
B10 B11 H11B 127.5(16)
B2 B11 H11B 116.0(16)
B3B B11 H11B 118.4(17)
S7A B11 H11B 110.2(16)
B4B B11 H11B 126.0(16)
B1 S7B B2 53.9(2)
B1 S7B B3B 96.8(8)
B2 S7B B3B 57.7(7)
B1 S7B Rh8 111.6(5)
B2 S7B Rh8 110.5(5)
B3B S7B Rh8 58.7(6)
B1 S7B H3AB 121(3)
B2 S7B H3AB 110(3)
B3B S7B H3AB 122(3)
Rh8 S7B H3AB 126(3)
O1B C1B Rh8 174.2(9)
B11 B3B B4B 64.8(8)
B11 B3B B2 56.8(7)
B4B B3B B2 107.9(11)
B11 B3B S7B 108.2(11)
B4B B3B S7B 109.9(10)
B2 B3B S7B 59.6(7)
B11 B3B Rh8 123.9(10)
B4B B3B Rh8 66.5(7)
B2 B3B Rh8 117.8(10)
S7B B3B Rh8 65.1(6)
B9 B4B B10 62.6(4)
B9 B4B B3B 109.7(9)
B10 B4B B3B 107.4(9)
B9 B4B B11 108.2(5)
B10 B4B B11 58.6(3)
B3B B4B B11 58.2(8)
B9 B4B Rh8 67.3(4)
B10 B4B Rh8 122.1(5)
B3B B4B Rh8 64.7(8)
B11 B4B Rh8 116.7(5)
B3B B4B H910 137(4)
B11 B4B H910 97(3)
Rh8 B4B H910 107(3)

loop_
_geom_bond_atom_site_label_1
_geom_bond_atom_site_label_2
_geom_bond_distance
Rh8 C1A 1.832(4)
Rh8 C1B 1.953(9)
Rh8 B3B 2.16(2)
Rh8 B4B 2.186(11)
Rh8 B3A 2.208(18)
Rh8 B9 2.212(2)
Rh8 B4A 2.223(3)
Rh8 S7B 2.289(8)
Rh8 S7A 2.4060(15)
Rh8 P1 2.4090(6)
Rh8 Cl1A 2.4295(8)
Rh8 Cl1B 2.511(3)
S7A B11 1.895(3)
S7A B2 1.969(3)
S7A B3A 2.08(2)
P1 C13 1.818(2)
P1 C7 1.825(2)
P1 C19 1.834(2)
O1A C1A 1.130(4)
N1 C6 1.351(3)
N1 C2 1.352(3)
N1 B9 1.546(3)
C2 C3 1.385(4)
C2 H2 0.92(3)
C3 C4 1.380(4)
C3 H3 0.84(3)
C4 C5 1.377(4)
C4 H4 1.02(3)
C5 C6 1.369(4)
C5 H5 0.89(4)
C6 H6 0.88(3)
C7 C8 1.394(3)
C7 C12 1.401(3)
C8 C9 1.382(4)
C8 H8 0.88(3)
C9 C10 1.387(4)
C9 H9 0.91(3)
C10 C11 1.381(4)
C10 H10 0.86(3)
C11 C12 1.377(4)
C11 H11 0.90(3)
C12 H12 0.99(3)
C13 C14 1.391(4)
C13 C18 1.393(3)
C14 C15 1.385(4)
C14 H14 0.94(3)
C15 C16 1.385(4)
C15 H15 0.96(3)
C16 C17 1.376(5)
C16 H16 0.91(3)
C17 C18 1.395(4)
C17 H17 0.97(3)
C18 H18 0.92(3)
C19 C24 1.376(4)
C19 C20 1.386(3)
C20 C21 1.386(4)
C20 H20 0.97(3)
C21 C22 1.370(4)
C21 H21 0.88(4)
C22 C23 1.375(5)
C22 H22 0.93(3)
C23 C24 1.392(5)
C23 H23 0.85(4)
C24 H24 0.97(4)
B9 B4B 1.751(11)
B9 B5 1.773(4)
B9 B4A 1.808(4)
B9 B10 1.828(4)
B9 H910 1.28(4)
B4A B1 1.747(4)
B4A B5 1.753(5)
B4A B3A 1.788(19)
B4A H4B 1.04(4)
B3A B1 1.828(17)
B3A B2 1.957(18)
B3A H3AB 0.97(5)
B10 B4B 1.767(11)
B10 B6 1.773(4)
B10 B5 1.787(4)
B10 B11 1.817(4)
B10 H910 1.28(4)
B10 H10B 1.05(3)
B1 B2 1.778(4)
B1 B6 1.782(4)
B1 B5 1.801(4)
B1 S7B 1.875(7)
B1 H1B 1.04(3)
B6 B11 1.750(4)
B6 B2 1.756(4)
B6 B5 1.765(4)
B6 H6B 1.08(3)
B2 B11 1.820(4)
B2 B3B 1.99(2)
B2 S7B 2.034(8)
B2 H2B 1.09(3)
B5 H5B 1.02(3)
B11 B3B 1.82(2)
B11 B4B 1.935(11)
B11 H11B 1.11(3)
S7B B3B 2.10(2)
S7B H3AB 0.83(5)
O1B C1B 1.139(11)
B3B B4B 1.79(2)
B4B H910 0.73(4)

loop_
_geom_torsion_atom_site_label_1
_geom_torsion_atom_site_label_2
_geom_torsion_atom_site_label_3
_geom_torsion_atom_site_label_4
_geom_torsion
C1A Rh8 S7A B11 89.7(4)
C1B Rh8 S7A B11 -90.8(3)
B3B Rh8 S7A B11 -4(7)
B4B Rh8 S7A B11 -29.1(4)
B3A Rh8 S7A B11 90.2(6)
B9 Rh8 S7A B11 4.99(13)
B4A Rh8 S7A B11 53.12(14)
S7B Rh8 S7A B11 93.1(3)
P1 Rh8 S7A B11 -178.32(11)
Cl1A Rh8 S7A B11 -86.37(11)
Cl1B Rh8 S7A B11 75.35(18)
C1A Rh8 S7A B2 30.1(5)
C1B Rh8 S7A B2 -150.4(3)
B3B Rh8 S7A B2 -64(7)
B4B Rh8 S7A B2 -88.6(4)
B3A Rh8 S7A B2 30.6(6)
B9 Rh8 S7A B2 -54.54(12)
B4A Rh8 S7A B2 -6.40(14)
S7B Rh8 S7A B2 33.6(3)
P1 Rh8 S7A B2 122.16(10)
Cl1A Rh8 S7A B2 -145.89(11)
Cl1B Rh8 S7A B2 15.83(19)
C1A Rh8 S7A B3A -0.5(8)
C1B Rh8 S7A B3A 179.0(7)
B3B Rh8 S7A B3A -94(7)
B4B Rh8 S7A B3A -119.2(7)
B9 Rh8 S7A B3A -85.2(6)
B4A Rh8 S7A B3A -37.0(6)
S7B Rh8 S7A B3A 2.9(9)
P1 Rh8 S7A B3A 91.5(6)
Cl1A Rh8 S7A B3A -176.5(6)
Cl1B Rh8 S7A B3A -14.8(6)
C1A Rh8 P1 C13 -163.71(14)
C1B Rh8 P1 C13 -79.1(3)
B3B Rh8 P1 C13 29.4(6)
B4B Rh8 P1 C13 -7.0(4)
B3A Rh8 P1 C13 83.3(5)
B4A Rh8 P1 C13 118.73(15)
S7B Rh8 P1 C13 85.3(2)
S7A Rh8 P1 C13 29.93(9)
Cl1A Rh8 P1 C13 -58.31(9)
Cl1B Rh8 P1 C13 -175.84(11)
C1A Rh8 P1 C7 75.38(14)
C1B Rh8 P1 C7 160.0(3)
B3B Rh8 P1 C7 -91.5(6)
B4B Rh8 P1 C7 -128.0(4)
B3A Rh8 P1 C7 -37.6(5)
B4A Rh8 P1 C7 -2.19(15)
S7B Rh8 P1 C7 -35.6(2)
S7A Rh8 P1 C7 -90.99(9)
Cl1A Rh8 P1 C7 -179.22(9)
Cl1B Rh8 P1 C7 63.25(11)
C1A Rh8 P1 C19 -42.23(14)
C1B Rh8 P1 C19 42.4(3)
B3B Rh8 P1 C19 150.9(6)
B4B Rh8 P1 C19 114.4(4)
B3A Rh8 P1 C19 -155.2(5)
B4A Rh8 P1 C19 -119.79(15)
S7B Rh8 P1 C19 -153.3(2)
S7A Rh8 P1 C19 151.41(9)
Cl1A Rh8 P1 C19 63.17(9)
Cl1B Rh8 P1 C19 -54.36(11)
C6 N1 C2 C3 0.5(3)
B9 N1 C2 C3 -179.7(2)
N1 C2 C3 C4 -1.5(4)
C2 C3 C4 C5 1.4(4)
C3 C4 C5 C6 -0.4(4)
C2 N1 C6 C5 0.5(4)
B9 N1 C6 C5 -179.3(2)
C4 C5 C6 N1 -0.5(4)
C13 P1 C7 C8 -162.44(19)
C19 P1 C7 C8 88.4(2)
Rh8 P1 C7 C8 -36.3(2)
C13 P1 C7 C12 22.9(2)
C19 P1 C7 C12 -86.3(2)
Rh8 P1 C7 C12 149.03(18)
C12 C7 C8 C9 2.0(4)
P1 C7 C8 C9 -172.9(2)
C7 C8 C9 C10 -1.3(4)
C8 C9 C10 C11 -0.4(5)
C9 C10 C11 C12 1.3(5)
C10 C11 C12 C7 -0.6(4)
C8 C7 C12 C11 -1.0(4)
P1 C7 C12 C11 173.7(2)
C7 P1 C13 C14 48.4(2)
C19 P1 C13 C14 155.2(2)
Rh8 P1 C13 C14 -78.2(2)
C7 P1 C13 C18 -134.7(2)
C19 P1 C13 C18 -27.9(2)
Rh8 P1 C13 C18 98.7(2)
C18 C13 C14 C15 1.9(4)
P1 C13 C14 C15 178.9(2)
C13 C14 C15 C16 -0.6(4)
C14 C15 C16 C17 -0.9(4)
C15 C16 C17 C18 1.0(5)
C14 C13 C18 C17 -1.8(4)
P1 C13 C18 C17 -178.7(2)
C16 C17 C18 C13 0.4(4)
C13 P1 C19 C24 113.8(3)
C7 P1 C19 C24 -137.5(3)
Rh8 P1 C19 C24 -12.6(3)
C13 P1 C19 C20 -65.9(2)
C7 P1 C19 C20 42.9(2)
Rh8 P1 C19 C20 167.75(19)
C24 C19 C20 C21 3.1(4)
P1 C19 C20 C21 -177.2(2)
C19 C20 C21 C22 0.8(5)
C20 C21 C22 C23 -3.0(5)
C21 C22 C23 C24 1.3(6)
C20 C19 C24 C23 -4.8(5)
P1 C19 C24 C23 175.5(3)
C22 C23 C24 C19 2.6(6)
C6 N1 B9 B4B 176.9(5)
C2 N1 B9 B4B -2.9(5)
C6 N1 B9 B5 41.5(3)
C2 N1 B9 B5 -138.2(2)
C6 N1 B9 B4A -26.6(3)
C2 N1 B9 B4A 153.6(2)
C6 N1 B9 B10 108.3(2)
C2 N1 B9 B10 -71.5(3)
C6 N1 B9 Rh8 -105.5(2)
C2 N1 B9 Rh8 74.7(2)
C1A Rh8 B9 N1 39.09(19)
C1B Rh8 B9 N1 -45.4(3)
B3B Rh8 B9 N1 -153.6(6)
B4B Rh8 B9 N1 -116.4(4)
B3A Rh8 B9 N1 152.2(5)
B4A Rh8 B9 N1 118.6(2)
S7B Rh8 B9 N1 150.1(3)
S7A Rh8 B9 N1 -154.47(16)
Cl1A Rh8 B9 N1 -66.41(16)
Cl1B Rh8 B9 N1 50.94(17)
C1A Rh8 B9 B4B 155.5(4)
C1B Rh8 B9 B4B 71.1(5)
B3B Rh8 B9 B4B -37.2(7)
B3A Rh8 B9 B4B -91.3(6)
B4A Rh8 B9 B4B -124.9(4)
S7B Rh8 B9 B4B -93.4(4)
S7A Rh8 B9 B4B -38.0(4)
Cl1A Rh8 B9 B4B 50.0(4)
Cl1B Rh8 B9 B4B 167.4(4)
C1A Rh8 B9 B5 -106.9(2)
C1B Rh8 B9 B5 168.7(3)
B3B Rh8 B9 B5 60.4(6)
B4B Rh8 B9 B5 97.6(4)
B3A Rh8 B9 B5 6.3(5)
B4A Rh8 B9 B5 -27.33(19)
S7B Rh8 B9 B5 4.2(3)
S7A Rh8 B9 B5 59.58(18)
Cl1A Rh8 B9 B5 147.63(17)
Cl1B Rh8 B9 B5 -95.01(19)
C1A Rh8 B9 B4A -79.53(17)
C1B Rh8 B9 B4A -164.0(3)
B3B Rh8 B9 B4A 87.7(6)
B4B Rh8 B9 B4A 124.9(4)
B3A Rh8 B9 B4A 33.6(5)
S7B Rh8 B9 B4A 31.5(2)
S7A Rh8 B9 B4A 86.91(14)
Cl1A Rh8 B9 B4A 174.97(14)
Cl1B Rh8 B9 B4A -67.68(15)
C1A Rh8 B9 B10 -175.41(19)
C1B Rh8 B9 B10 100.1(3)
B3B Rh8 B9 B10 -8.1(6)
B4B Rh8 B9 B10 29.1(4)
B3A Rh8 B9 B10 -62.3(5)
B4A Rh8 B9 B10 -95.9(2)
S7B Rh8 B9 B10 -64.4(3)
S7A Rh8 B9 B10 -8.97(16)
Cl1A Rh8 B9 B10 79.08(16)
Cl1B Rh8 B9 B10 -163.56(18)
N1 B9 B4A B1 137.5(2)
B4B B9 B4A B1 -63.1(4)
B5 B9 B4A B1 36.8(2)
B10 B9 B4A B1 -1.0(3)
Rh8 B9 B4A B1 -115.0(2)
N1 B9 B4A B5 100.6(2)
B4B B9 B4A B5 -99.9(4)
B10 B9 B4A B5 -37.88(19)
Rh8 B9 B4A B5 -151.84(18)
N1 B9 B4A B3A -155.0(6)
B4B B9 B4A B3A 4.4(7)
B5 B9 B4A B3A 104.3(6)
B10 B9 B4A B3A 66.4(6)
Rh8 B9 B4A B3A -47.5(6)
N1 B9 B4A Rh8 -107.5(2)
B4B B9 B4A Rh8 51.9(4)
B5 B9 B4A Rh8 151.84(18)
B10 B9 B4A Rh8 113.95(16)
C1A Rh8 B4A B1 -162.3(3)
C1B Rh8 B4A B1 126.5(5)
B3B Rh8 B4A B1 14.0(6)
B4B Rh8 B4A B1 63.2(4)
B3A Rh8 B4A B1 -31.2(7)
B9 Rh8 B4A B1 100.4(3)
S7B Rh8 B4A B1 -35.3(4)
S7A Rh8 B4A B1 9.6(2)
P1 Rh8 B4A B1 -82.8(2)
Cl1A Rh8 B4A B1 92.7(2)
Cl1B Rh8 B4A B1 -159.8(3)
C1A Rh8 B4A B5 125.1(2)
C1B Rh8 B4A B5 53.9(5)
B3B Rh8 B4A B5 -58.6(6)
B4B Rh8 B4A B5 -9.5(4)
B3A Rh8 B4A B5 -103.9(8)
B9 Rh8 B4A B5 27.78(19)
S7B Rh8 B4A B5 -108.0(4)
S7A Rh8 B4A B5 -63.1(2)
P1 Rh8 B4A B5 -155.40(17)
Cl1A Rh8 B4A B5 20.1(3)
Cl1B Rh8 B4A B5 127.5(2)
C1A Rh8 B4A B3A -131.0(7)
C1B Rh8 B4A B3A 157.7(8)
B3B Rh8 B4A B3A 45.3(9)
B4B Rh8 B4A B3A 94.4(8)
B9 Rh8 B4A B3A 131.7(7)
S7B Rh8 B4A B3A -4.1(10)
S7A Rh8 B4A B3A 40.8(7)
P1 Rh8 B4A B3A -51.5(7)
Cl1A Rh8 B4A B3A 124.0(7)
Cl1B Rh8 B4A B3A -128.6(7)
C1A Rh8 B4A B9 97.29(16)
C1B Rh8 B4A B9 26.1(5)
B3B Rh8 B4A B9 -86.4(6)
B4B Rh8 B4A B9 -37.2(3)
B3A Rh8 B4A B9 -131.7(7)
S7B Rh8 B4A B9 -135.8(4)
S7A Rh8 B4A B9 -90.84(13)
P1 Rh8 B4A B9 176.83(9)
Cl1A Rh8 B4A B9 -7.7(2)
Cl1B Rh8 B4A B9 99.75(14)
B5 B4A B3A B1 -36.8(6)
B9 B4A B3A B1 -102.2(4)
Rh8 B4A B3A B1 -149.6(7)
B1 B4A B3A B2 35.3(5)
B5 B4A B3A B2 -1.6(10)
B9 B4A B3A B2 -66.9(8)
Rh8 B4A B3A B2 -114.3(9)
B1 B4A B3A S7A 95.8(8)
B5 B4A B3A S7A 59.0(8)
B9 B4A B3A S7A -6.3(9)
Rh8 B4A B3A S7A -53.8(6)
B1 B4A B3A Rh8 149.6(7)
B5 B4A B3A Rh8 112.8(3)
B9 B4A B3A Rh8 47.4(5)
B11 S7A B3A B4A -53.3(8)
B2 S7A B3A B4A -92.2(9)
Rh8 S7A B3A B4A 52.9(6)
B11 S7A B3A B1 7.5(8)
B2 S7A B3A B1 -31.4(5)
Rh8 S7A B3A B1 113.7(10)
B11 S7A B3A B2 39.0(4)
Rh8 S7A B3A B2 145.1(7)
B11 S7A B3A Rh8 -106.1(3)
B2 S7A B3A Rh8 -145.1(7)
C1A Rh8 B3A B4A 54.4(7)
C1B Rh8 B3A B4A -128.6(16)
B3B Rh8 B3A B4A -119.0(10)
B4B Rh8 B3A B4A -80.9(6)
B9 Rh8 B3A B4A -33.9(5)
S7B Rh8 B3A B4A 104(11)
S7A Rh8 B3A B4A -125.5(8)
P1 Rh8 B3A B4A 142.2(5)
Cl1A Rh8 B3A B4A -119.9(5)
Cl1B Rh8 B3A B4A 47.8(6)
C1A Rh8 B3A B1 83.2(10)
C1B Rh8 B3A B1 -99.8(18)
B3B Rh8 B3A B1 -90.2(13)
B4B Rh8 B3A B1 -52.1(10)
B9 Rh8 B3A B1 -5.2(9)
B4A Rh8 B3A B1 28.8(6)
S7B Rh8 B3A B1 133(12)
S7A Rh8 B3A B1 -96.7(11)
P1 Rh8 B3A B1 171.0(9)
Cl1A Rh8 B3A B1 -91.2(11)
Cl1B Rh8 B3A B1 76.5(10)
C1A Rh8 B3A B2 146.7(7)
C1B Rh8 B3A B2 -36(2)
B3B Rh8 B3A B2 -26.6(9)
B4B Rh8 B3A B2 11.5(9)
B9 Rh8 B3A B2 58.4(8)
B4A Rh8 B3A B2 92.4(10)
S7B Rh8 B3A B2 -163(12)
S7A Rh8 B3A B2 -33.1(6)
P1 Rh8 B3A B2 -125.4(8)
Cl1A Rh8 B3A B2 -27.6(14)
Cl1B Rh8 B3A B2 140.1(8)
C1A Rh8 B3A S7A 179.87(19)
C1B Rh8 B3A S7A -3(2)
B3B Rh8 B3A S7A 6.5(7)
B4B Rh8 B3A S7A 44.6(5)
B9 Rh8 B3A S7A 91.6(4)
B4A Rh8 B3A S7A 125.5(8)
S7B Rh8 B3A S7A -130(11)
P1 Rh8 B3A S7A -92.3(4)
Cl1A Rh8 B3A S7A 5.6(10)
Cl1B Rh8 B3A S7A 173.3(3)
N1 B9 B10 B4B 114.9(5)
B5 B9 B10 B4B -139.6(4)
B4A B9 B10 B4B -102.1(4)
Rh8 B9 B10 B4B -31.1(4)
N1 B9 B10 B6 -141.9(2)
B4B B9 B10 B6 103.2(4)
B5 B9 B10 B6 -36.41(18)
B4A B9 B10 B6 1.1(2)
Rh8 B9 B10 B6 72.1(2)
N1 B9 B10 B5 -105.5(2)
B4B B9 B10 B5 139.6(4)
B4A B9 B10 B5 37.48(19)
Rh8 B9 B10 B5 108.55(19)
N1 B9 B10 B11 156.39(19)
B4B B9 B10 B11 41.5(4)
B5 B9 B10 B11 -98.1(2)
B4A B9 B10 B11 -60.7(2)
Rh8 B9 B10 B11 10.4(3)
B5 B4A B1 B2 99.3(2)
B3A B4A B1 B2 -42.0(8)
B9 B4A B1 B2 63.4(3)
Rh8 B4A B1 B2 -9.7(3)
B5 B4A B1 B6 36.51(19)
B3A B4A B1 B6 -104.8(8)
B9 B4A B1 B6 0.6(3)
Rh8 B4A B1 B6 -72.5(3)
B3A B4A B1 B5 -141.3(8)
B9 B4A B1 B5 -35.92(19)
Rh8 B4A B1 B5 -109.0(2)
B5 B4A B1 B3A 141.3(8)
B9 B4A B1 B3A 105.4(8)
Rh8 B4A B1 B3A 32.3(8)
B5 B4A B1 S7B 146.0(4)
B3A B4A B1 S7B 4.7(11)
B9 B4A B1 S7B 110.1(4)
Rh8 B4A B1 S7B 37.0(4)
B2 B3A B1 B4A -137.0(7)
S7A B3A B1 B4A -104.6(9)
Rh8 B3A B1 B4A -31.5(6)
B4A B3A B1 B2 137.0(7)
S7A B3A B1 B2 32.4(5)
Rh8 B3A B1 B2 105.6(11)
B4A B3A B1 B6 97.7(4)
B2 B3A B1 B6 -39.3(5)
S7A B3A B1 B6 -6.9(9)
Rh8 B3A B1 B6 66.2(10)
B4A B3A B1 B5 34.6(6)
B2 B3A B1 B5 -102.5(4)
S7A B3A B1 B5 -70.0(8)
Rh8 B3A B1 B5 3.1(11)
B4A B3A B1 S7B -108(10)
B2 B3A B1 S7B 115(10)
S7A B3A B1 S7B 147(10)
Rh8 B3A B1 S7B -140(10)
B4B B10 B6 B11 -42.0(4)
B5 B10 B6 B11 -139.8(2)
B9 B10 B6 B11 -103.7(2)
B4B B10 B6 B2 -4.6(5)
B5 B10 B6 B2 -102.3(2)
B11 B10 B6 B2 37.5(2)
B9 B10 B6 B2 -66.2(3)
B4B B10 B6 B5 97.7(4)
B11 B10 B6 B5 139.8(2)
B9 B10 B6 B5 36.10(18)
B4B B10 B6 B1 60.9(4)
B5 B10 B6 B1 -36.85(19)
B11 B10 B6 B1 102.9(2)
B9 B10 B6 B1 -0.8(3)
B4A B1 B6 B11 66.9(3)
B2 B1 B6 B11 -39.01(19)
B5 B1 B6 B11 103.5(2)
B3A B1 B6 B11 3.3(7)
S7B B1 B6 B11 1.2(4)
B4A B1 B6 B2 105.9(2)
B5 B1 B6 B2 142.5(2)
B3A B1 B6 B2 42.3(6)
S7B B1 B6 B2 40.2(3)
B4A B1 B6 B5 -36.58(19)
B2 B1 B6 B5 -142.5(2)
B3A B1 B6 B5 -100.1(6)
S7B B1 B6 B5 -102.2(3)
B4A B1 B6 B10 0.1(3)
B2 B1 B6 B10 -105.8(2)
B5 B1 B6 B10 36.70(19)
B3A B1 B6 B10 -63.4(6)
S7B B1 B6 B10 -65.6(3)
B11 B6 B2 B1 138.3(2)
B5 B6 B2 B1 34.90(19)
B10 B6 B2 B1 101.0(2)
B5 B6 B2 B11 -103.4(2)
B10 B6 B2 B11 -37.3(2)
B1 B6 B2 B11 -138.3(2)
B11 B6 B2 B3A 100.6(6)
B5 B6 B2 B3A -2.8(6)
B10 B6 B2 B3A 63.3(6)
B1 B6 B2 B3A -37.7(6)
B11 B6 B2 S7A 33.22(17)
B5 B6 B2 S7A -70.2(2)
B10 B6 B2 S7A -4.1(3)
B1 B6 B2 S7A -105.10(19)
B11 B6 B2 B3B 38.7(6)
B5 B6 B2 B3B -64.7(7)
B10 B6 B2 B3B 1.4(7)
B1 B6 B2 B3B -99.6(6)
B11 B6 B2 S7B 103.6(3)
B5 B6 B2 S7B 0.1(4)
B10 B6 B2 S7B 66.3(4)
B1 B6 B2 S7B -34.8(3)
B4A B1 B2 B6 -96.9(2)
B5 B1 B2 B6 -33.44(19)
B3A B1 B2 B6 -136.3(7)
S7B B1 B2 B6 -140.6(4)
B4A B1 B2 B11 -60.4(3)
B6 B1 B2 B11 36.46(18)
B5 B1 B2 B11 3.0(2)
B3A B1 B2 B11 -99.9(7)
S7B B1 B2 B11 -104.1(4)
B4A B1 B2 B3A 39.5(7)
B6 B1 B2 B3A 136.3(7)
B5 B1 B2 B3A 102.9(7)
S7B B1 B2 B3A -4.3(10)
B4A B1 B2 S7A 3.4(3)
B6 B1 B2 S7A 100.3(2)
B5 B1 B2 S7A 66.9(2)
B3A B1 B2 S7A -36.0(7)
S7B B1 B2 S7A -40.3(4)
B4A B1 B2 B3B -1.4(7)
B6 B1 B2 B3B 95.5(7)
B5 B1 B2 B3B 62.0(7)
B3A B1 B2 B3B -40.8(10)
S7B B1 B2 B3B -45.1(7)
B4A B1 B2 S7B 43.7(4)
B6 B1 B2 S7B 140.6(4)
B5 B1 B2 S7B 107.2(4)
B3A B1 B2 S7B 4.3(10)
B4A B3A B2 B6 2.6(9)
B1 B3A B2 B6 38.8(5)
S7A B3A B2 B6 -103.9(3)
Rh8 B3A B2 B6 -67.3(9)
B4A B3A B2 B1 -36.2(5)
S7A B3A B2 B1 -142.6(7)
Rh8 B3A B2 B1 -106.0(10)
B4A B3A B2 B11 64.0(8)
B1 B3A B2 B11 100.1(4)
S7A B3A B2 B11 -42.5(4)
Rh8 B3A B2 B11 -5.9(10)
B4A B3A B2 S7A 106.5(9)
B1 B3A B2 S7A 142.6(7)
Rh8 B3A B2 S7A 36.6(6)
B4A B3A B2 B3B 96.7(11)
B1 B3A B2 B3B 132.9(9)
S7A B3A B2 B3B -9.8(7)
Rh8 B3A B2 B3B 26.8(8)
B4A B3A B2 S7B -127(11)
B1 B3A B2 S7B -90(11)
S7A B3A B2 S7B 127(11)
Rh8 B3A B2 S7B 164(12)
B11 S7A B2 B6 -32.71(19)
B3A S7A B2 B6 99.0(7)
Rh8 S7A B2 B6 68.15(19)
B11 S7A B2 B1 -97.8(2)
B3A S7A B2 B1 33.9(7)
Rh8 S7A B2 B1 3.0(2)
B3A S7A B2 B11 131.7(7)
Rh8 S7A B2 B11 100.85(14)
B11 S7A B2 B3A -131.7(7)
Rh8 S7A B2 B3A -30.9(7)
B11 S7A B2 B3B -68(4)
B3A S7A B2 B3B 64(4)
Rh8 S7A B2 B3B 33(4)
B11 S7A B2 S7B -134.9(3)
B3A S7A B2 S7B -3.2(9)
Rh8 S7A B2 S7B -34.1(3)
B1 B4A B5 B6 -37.0(2)
B3A B4A B5 B6 -0.1(7)
B9 B4A B5 B6 103.5(2)
Rh8 B4A B5 B6 74.0(3)
B1 B4A B5 B9 -140.5(2)
B3A B4A B5 B9 -103.5(7)
Rh8 B4A B5 B9 -29.45(19)
B1 B4A B5 B10 -100.5(2)
B3A B4A B5 B10 -63.5(7)
B9 B4A B5 B10 40.00(19)
Rh8 B4A B5 B10 10.6(3)
B3A B4A B5 B1 37.0(7)
B9 B4A B5 B1 140.5(2)
Rh8 B4A B5 B1 111.0(2)
B11 B6 B5 B4A -65.7(3)
B2 B6 B5 B4A 1.9(3)
B10 B6 B5 B4A -103.5(2)
B1 B6 B5 B4A 36.55(19)
B11 B6 B5 B9 -0.4(3)
B2 B6 B5 B9 67.3(3)
B10 B6 B5 B9 -38.12(19)
B1 B6 B5 B9 101.9(2)
B11 B6 B5 B10 37.7(2)
B2 B6 B5 B10 105.4(2)
B1 B6 B5 B10 140.00(19)
B11 B6 B5 B1 -102.3(2)
B2 B6 B5 B1 -34.63(19)
B10 B6 B5 B1 -140.00(19)
N1 B9 B5 B4A -117.1(2)
B4B B9 B5 B4A 101.0(4)
B10 B9 B5 B4A 136.7(2)
Rh8 B9 B5 B4A 29.49(19)
N1 B9 B5 B6 143.5(2)
B4B B9 B5 B6 1.6(4)
B4A B9 B5 B6 -99.4(2)
B10 B9 B5 B6 37.29(19)
Rh8 B9 B5 B6 -69.9(2)
N1 B9 B5 B10 106.2(2)
B4B B9 B5 B10 -35.7(4)
B4A B9 B5 B10 -136.7(2)
Rh8 B9 B5 B10 -107.19(18)
N1 B9 B5 B1 -152.4(2)
B4B B9 B5 B1 65.7(4)
B4A B9 B5 B1 -35.3(2)
B10 B9 B5 B1 101.3(2)
Rh8 B9 B5 B1 -5.8(3)
B4B B10 B5 B4A -4.9(4)
B6 B10 B5 B4A 98.7(2)
B11 B10 B5 B4A 63.7(3)
B9 B10 B5 B4A -40.0(2)
B4B B10 B5 B6 -103.7(4)
B11 B10 B5 B6 -35.07(18)
B9 B10 B5 B6 -138.7(2)
B4B B10 B5 B9 35.0(4)
B6 B10 B5 B9 138.7(2)
B11 B10 B5 B9 103.6(2)
B4B B10 B5 B1 -67.7(4)
B6 B10 B5 B1 35.99(18)
B11 B10 B5 B1 0.9(2)
B9 B10 B5 B1 -102.7(2)
B2 B1 B5 B4A -104.8(2)
B6 B1 B5 B4A -138.3(2)
B3A B1 B5 B4A -34.9(7)
S7B B1 B5 B4A -32.1(3)
B4A B1 B5 B6 138.3(2)
B2 B1 B5 B6 33.48(18)
B3A B1 B5 B6 103.4(7)
S7B B1 B5 B6 106.2(3)
B4A B1 B5 B9 36.5(2)
B2 B1 B5 B9 -68.3(2)
B6 B1 B5 B9 -101.8(2)
B3A B1 B5 B9 1.6(7)
S7B B1 B5 B9 4.4(4)
B4A B1 B5 B10 102.4(2)
B2 B1 B5 B10 -2.5(3)
B6 B1 B5 B10 -35.96(18)
B3A B1 B5 B10 67.4(7)
S7B B1 B5 B10 70.3(4)
B2 B6 B11 B10 -140.9(2)
B5 B6 B11 B10 -37.11(19)
B1 B6 B11 B10 -102.9(2)
B5 B6 B11 B2 103.8(2)
B10 B6 B11 B2 140.9(2)
B1 B6 B11 B2 38.05(19)
B2 B6 B11 B3B -45.4(7)
B5 B6 B11 B3B 58.5(7)
B10 B6 B11 B3B 95.6(7)
B1 B6 B11 B3B -7.3(7)
B2 B6 B11 S7A -35.71(18)
B5 B6 B11 S7A 68.1(3)
B10 B6 B11 S7A 105.2(2)
B1 B6 B11 S7A 2.3(3)
B2 B6 B11 B4B -104.7(4)
B5 B6 B11 B4B -0.8(4)
B10 B6 B11 B4B 36.3(4)
B1 B6 B11 B4B -66.6(4)
B4B B10 B11 B6 136.1(4)
B5 B10 B11 B6 35.56(19)
B9 B10 B11 B6 97.8(2)
B4B B10 B11 B2 101.5(4)
B6 B10 B11 B2 -34.61(19)
B5 B10 B11 B2 0.9(2)
B9 B10 B11 B2 63.2(2)
B4B B10 B11 B3B 32.0(8)
B6 B10 B11 B3B -104.1(8)
B5 B10 B11 B3B -68.5(8)
B9 B10 B11 B3B -6.3(8)
B4B B10 B11 S7A 32.6(4)
B6 B10 B11 S7A -103.5(2)
B5 B10 B11 S7A -68.0(2)
B9 B10 B11 S7A -5.8(3)
B6 B10 B11 B4B -136.1(4)
B5 B10 B11 B4B -100.5(4)
B9 B10 B11 B4B -38.3(4)
B1 B2 B11 B6 -37.35(19)
B3A B2 B11 B6 -98.7(6)
S7A B2 B11 B6 -143.27(19)
B3B B2 B11 B6 -132.8(7)
S7B B2 B11 B6 -99.5(3)
B6 B2 B11 B10 34.89(19)
B1 B2 B11 B10 -2.5(2)
B3A B2 B11 B10 -63.9(6)
S7A B2 B11 B10 -108.38(19)
B3B B2 B11 B10 -97.9(7)
S7B B2 B11 B10 -64.6(3)
B6 B2 B11 B3B 132.8(7)
B1 B2 B11 B3B 95.5(7)
B3A B2 B11 B3B 34.1(9)
S7A B2 B11 B3B -10.5(7)
S7B B2 B11 B3B 33.4(7)
B6 B2 B11 S7A 143.27(19)
B1 B2 B11 S7A 105.92(18)
B3A B2 B11 S7A 44.5(6)
B3B B2 B11 S7A 10.5(7)
S7B B2 B11 S7A 43.8(2)
B6 B2 B11 B4B 94.4(4)
B1 B2 B11 B4B 57.0(4)
B3A B2 B11 B4B -4.4(7)
S7A B2 B11 B4B -48.9(4)
B3B B2 B11 B4B -38.4(8)
S7B B2 B11 B4B -5.1(5)
B2 S7A B11 B6 33.79(18)
B3A S7A B11 B6 -6.1(5)
Rh8 S7A B11 B6 -66.0(2)
B2 S7A B11 B10 99.4(2)
B3A S7A B11 B10 59.5(5)
Rh8 S7A B11 B10 -0.4(2)
B3A S7A B11 B2 -39.9(5)
Rh8 S7A B11 B2 -99.75(13)
B2 S7A B11 B3B 102(4)
B3A S7A B11 B3B 62(4)
Rh8 S7A B11 B3B 3(4)
B2 S7A B11 B4B 128.7(4)
B3A S7A B11 B4B 88.9(6)
Rh8 S7A B11 B4B 29.0(4)
B4A B1 S7B B2 -133.0(4)
B6 B1 S7B B2 -36.8(3)
B5 B1 S7B B2 -101.8(2)
B3A B1 S7B B2 -64(9)
B4A B1 S7B B3B -91.8(7)
B2 B1 S7B B3B 41.2(6)
B6 B1 S7B B3B 4.4(7)
B5 B1 S7B B3B -60.5(6)
B3A B1 S7B B3B -22(9)
B4A B1 S7B Rh8 -32.9(2)
B2 B1 S7B Rh8 100.2(4)
B6 B1 S7B Rh8 63.4(4)
B5 B1 S7B Rh8 -1.6(5)
B3A B1 S7B Rh8 37(9)
B6 B2 S7B B1 35.6(3)
B11 B2 S7B B1 98.1(3)
B3A B2 S7B B1 87(11)
S7A B2 S7B B1 139.0(3)
B3B B2 S7B B1 129.3(7)
B6 B2 S7B B3B -93.6(7)
B1 B2 S7B B3B -129.3(7)
B11 B2 S7B B3B -31.2(7)
B3A B2 S7B B3B -42(11)
S7A B2 S7B B3B 9.8(6)
B6 B2 S7B Rh8 -66.8(3)
B1 B2 S7B Rh8 -102.4(4)
B11 B2 S7B Rh8 -4.3(4)
B3A B2 S7B Rh8 -15(11)
S7A B2 S7B Rh8 36.6(2)
B3B B2 S7B Rh8 26.9(7)
C1A Rh8 S7B B1 88.1(4)
C1B Rh8 S7B B1 -104.7(12)
B3B Rh8 S7B B1 -84.7(8)
B4B Rh8 S7B B1 -48.1(5)
B3A Rh8 S7B B1 -43(11)
B9 Rh8 S7B B1 -1.3(4)
B4A Rh8 S7B B1 30.0(2)
S7A Rh8 S7B B1 -91.0(4)
P1 Rh8 S7B B1 174.9(4)
Cl1A Rh8 S7B B1 -90.1(4)
Cl1B Rh8 S7B B1 81.0(4)
C1A Rh8 S7B B2 146.3(2)
C1B Rh8 S7B B2 -46.6(14)
B3B Rh8 S7B B2 -26.6(7)
B4B Rh8 S7B B2 10.0(4)
B3A Rh8 S7B B2 15(11)
B9 Rh8 S7B B2 56.8(3)
B4A Rh8 S7B B2 88.2(4)
S7A Rh8 S7B B2 -32.9(2)
P1 Rh8 S7B B2 -126.9(3)
Cl1A Rh8 S7B B2 -32.0(5)
Cl1B Rh8 S7B B2 139.1(3)
C1A Rh8 S7B B3B 172.8(7)
C1B Rh8 S7B B3B -20.0(15)
B4B Rh8 S7B B3B 36.6(8)
B3A Rh8 S7B B3B 42(11)
B9 Rh8 S7B B3B 83.4(7)
B4A Rh8 S7B B3B 114.7(8)
S7A Rh8 S7B B3B -6.3(7)
P1 Rh8 S7B B3B -100.4(7)
Cl1A Rh8 S7B B3B -5.4(8)
Cl1B Rh8 S7B B3B 165.7(7)
B6 B11 B3B B4B -93.9(7)
B10 B11 B3B B4B -31.7(7)
B2 B11 B3B B4B -135.6(8)
S7A B11 B3B B4B 151(5)
B6 B11 B3B B2 41.7(5)
B10 B11 B3B B2 103.9(3)
S7A B11 B3B B2 -73(4)
B4B B11 B3B B2 135.6(8)
B6 B11 B3B S7B 10.0(10)
B10 B11 B3B S7B 72.3(9)
B2 B11 B3B S7B -31.7(6)
S7A B11 B3B S7B -105(5)
B4B B11 B3B S7B 103.9(10)
B6 B11 B3B Rh8 -61.8(14)
B10 B11 B3B Rh8 0.5(14)
B2 B11 B3B Rh8 -103.4(13)
S7A B11 B3B Rh8 -177(6)
B4B B11 B3B Rh8 32.2(9)
B6 B2 B3B B11 -39.7(5)
B1 B2 B3B B11 -101.9(4)
B3A B2 B3B B11 -141.8(9)
S7A B2 B3B B11 107(4)
S7B B2 B3B B11 -144.7(7)
B6 B2 B3B B4B 2.0(11)
B1 B2 B3B B4B -60.1(11)
B11 B2 B3B B4B 41.7(8)
B3A B2 B3B B4B -100.1(12)
S7A B2 B3B B4B 148(5)
S7B B2 B3B B4B -102.9(11)
B6 B2 B3B S7B 105.0(4)
B1 B2 B3B S7B 42.8(5)
B11 B2 B3B S7B 144.7(7)
B3A B2 B3B S7B 2.8(9)
S7A B2 B3B S7B -109(4)
B6 B2 B3B Rh8 74.4(10)
B1 B2 B3B Rh8 12.2(11)
B11 B2 B3B Rh8 114.1(11)
B3A B2 B3B Rh8 -27.8(10)
S7A B2 B3B Rh8 -139(5)
S7B B2 B3B Rh8 -30.6(8)
B1 S7B B3B B11 -8.4(9)
B2 S7B B3B B11 30.6(6)
Rh8 S7B B3B B11 -119.6(10)
B1 S7B B3B B4B 60.6(11)
B2 S7B B3B B4B 99.7(12)
Rh8 S7B B3B B4B -50.6(9)
B1 S7B B3B B2 -39.1(4)
Rh8 S7B B3B B2 -150.3(7)
B1 S7B B3B Rh8 111.2(5)
B2 S7B B3B Rh8 150.3(7)
C1A Rh8 B3B B11 68(3)
C1B Rh8 B3B B11 -89.8(13)
B4B Rh8 B3B B11 -31.7(9)
B3A Rh8 B3B B11 93.3(15)
B9 Rh8 B3B B11 4.3(12)
B4A Rh8 B3B B11 52.7(12)
S7B Rh8 B3B B11 95.9(14)
S7A Rh8 B3B B11 175(8)
P1 Rh8 B3B B11 -179.0(12)
Cl1A Rh8 B3B B11 -87.3(13)
Cl1B Rh8 B3B B11 65(2)
C1A Rh8 B3B B4B 99(2)
C1B Rh8 B3B B4B -58.1(8)
B3A Rh8 B3B B4B 124.9(11)
B9 Rh8 B3B B4B 36.0(6)
B4A Rh8 B3B B4B 84.4(6)
S7B Rh8 B3B B4B 127.6(9)
S7A Rh8 B3B B4B -153(7)
P1 Rh8 B3B B4B -147.3(6)
Cl1A Rh8 B3B B4B -55.7(6)
Cl1B Rh8 B3B B4B 96.5(12)
C1A Rh8 B3B B2 1(3)
C1B Rh8 B3B B2 -156.8(9)
B4B Rh8 B3B B2 -98.7(12)
B3A Rh8 B3B B2 26.3(9)
B9 Rh8 B3B B2 -62.7(10)
B4A Rh8 B3B B2 -14.2(9)
S7B Rh8 B3B B2 28.9(7)
S7A Rh8 B3B B2 108(7)
P1 Rh8 B3B B2 114.0(10)
Cl1A Rh8 B3B B2 -154.3(10)
Cl1B Rh8 B3B B2 -2(2)
C1A Rh8 B3B S7B -28(3)
C1B Rh8 B3B S7B 174.3(4)
B4B Rh8 B3B S7B -127.6(9)
B3A Rh8 B3B S7B -2.6(8)
B9 Rh8 B3B S7B -91.6(5)
B4A Rh8 B3B S7B -43.2(4)
S7A Rh8 B3B S7B 79(7)
P1 Rh8 B3B S7B 85.1(5)
Cl1A Rh8 B3B S7B 176.8(5)
Cl1B Rh8 B3B S7B -31.0(14)
N1 B9 B4B B10 -102.3(3)
B5 B9 B4B B10 35.8(4)
B4A B9 B4B B10 97.8(3)
Rh8 B9 B4B B10 150.0(4)
N1 B9 B4B B3B 157.8(8)
B5 B9 B4B B3B -64.0(10)
B4A B9 B4B B3B -2.1(10)
B10 B9 B4B B3B -99.9(10)
Rh8 B9 B4B B3B 50.1(9)
N1 B9 B4B B11 -140.3(4)
B5 B9 B4B B11 -2.1(6)
B4A B9 B4B B11 59.8(6)
B10 B9 B4B B11 -37.9(3)
Rh8 B9 B4B B11 112.0(5)
N1 B9 B4B Rh8 107.7(3)
B5 B9 B4B Rh8 -114.1(2)
B4A B9 B4B Rh8 -52.2(3)
B10 B9 B4B Rh8 -150.0(4)
B6 B10 B4B B9 -98.0(3)
B5 B10 B4B B9 -35.2(3)
B11 B10 B4B B9 -136.8(4)
B6 B10 B4B B3B 5.7(9)
B5 B10 B4B B3B 68.4(9)
B11 B10 B4B B3B -33.1(8)
B9 B10 B4B B3B 103.7(9)
B6 B10 B4B B11 38.8(3)
B5 B10 B4B B11 101.6(3)
B9 B10 B4B B11 136.8(4)
B6 B10 B4B Rh8 -64.9(7)
B5 B10 B4B Rh8 -2.2(7)
B11 B10 B4B Rh8 -103.8(6)
B9 B10 B4B Rh8 33.0(4)
B11 B3B B4B B9 99.7(7)
B2 B3B B4B B9 61.7(12)
S7B B3B B4B B9 -1.6(14)
Rh8 B3B B4B B9 -51.5(7)
B11 B3B B4B B10 33.3(7)
B2 B3B B4B B10 -4.7(12)
S7B B3B B4B B10 -68.0(12)
Rh8 B3B B4B B10 -117.9(6)
B2 B3B B4B B11 -38.0(7)
S7B B3B B4B B11 -101.3(12)
Rh8 B3B B4B B11 -151.2(8)
B11 B3B B4B Rh8 151.2(8)
B2 B3B B4B Rh8 113.2(10)
S7B B3B B4B Rh8 49.9(8)
B6 B11 B4B B9 1.8(6)
B10 B11 B4B B9 39.8(4)
B2 B11 B4B B9 -59.6(6)
B3B B11 B4B B9 -102.4(10)
S7A B11 B4B B9 -107.6(5)
B6 B11 B4B B10 -37.9(3)
B2 B11 B4B B10 -99.3(3)
B3B B11 B4B B10 -142.2(9)
S7A B11 B4B B10 -147.3(4)
B6 B11 B4B B3B 104.2(9)
B10 B11 B4B B3B 142.2(9)
B2 B11 B4B B3B 42.8(9)
S7A B11 B4B B3B -5.2(8)
B6 B11 B4B Rh8 75.0(5)
B10 B11 B4B Rh8 113.0(6)
B2 B11 B4B Rh8 13.6(6)
B3B B11 B4B Rh8 -29.2(9)
S7A B11 B4B Rh8 -34.4(4)
C1A Rh8 B4B B9 -33.9(5)
C1B Rh8 B4B B9 -107.5(4)
B3B Rh8 B4B B9 127.0(9)
B3A Rh8 B4B B9 85.6(5)
B4A Rh8 B4B B9 38.1(3)
S7B Rh8 B4B B9 85.8(3)
S7A Rh8 B4B B9 130.0(4)
P1 Rh8 B4B B9 178.28(10)
Cl1A Rh8 B4B B9 -120.7(4)
Cl1B Rh8 B4B B9 -16.1(5)
C1A Rh8 B4B B10 -65.5(7)
C1B Rh8 B4B B10 -139.2(7)
B3B Rh8 B4B B10 95.4(10)
B3A Rh8 B4B B10 53.9(8)
B9 Rh8 B4B B10 -31.6(4)
B4A Rh8 B4B B10 6.4(6)
S7B Rh8 B4B B10 54.2(6)
S7A Rh8 B4B B10 98.4(7)
P1 Rh8 B4B B10 146.6(4)
Cl1A Rh8 B4B B10 -152.4(7)
Cl1B Rh8 B4B B10 -47.7(8)
C1A Rh8 B4B B3B -160.9(8)
C1B Rh8 B4B B3B 125.4(9)
B3A Rh8 B4B B3B -41.5(10)
B9 Rh8 B4B B3B -127.0(9)
B4A Rh8 B4B B3B -89.0(8)
S7B Rh8 B4B B3B -41.2(9)
S7A Rh8 B4B B3B 3.0(8)
P1 Rh8 B4B B3B 51.2(9)
Cl1A Rh8 B4B B3B 112.2(9)
Cl1B Rh8 B4B B3B -143.1(8)
C1A Rh8 B4B B11 -133.6(4)
C1B Rh8 B4B B11 152.7(6)
B3B Rh8 B4B B11 27.3(9)
B3A Rh8 B4B B11 -14.2(7)
B9 Rh8 B4B B11 -99.7(6)
B4A Rh8 B4B B11 -61.7(5)
S7B Rh8 B4B B11 -13.9(5)
S7A Rh8 B4B B11 30.3(4)
P1 Rh8 B4B B11 78.5(6)
Cl1A Rh8 B4B B11 139.5(6)
Cl1B Rh8 B4B B11 -115.8(5)
